data_7240432
loop_
_publ_author_name
'Shi, Zhi-Ping'
'Ren, Guo-Bin'
'Qi, Ming-Hui'
'Li, Zhong'
'Xu, Xiaoyong'

_publ_section_title
;
 Design, screening, and properties of novel solvates of azoxystrobin based
 on isomorphism
;
_journal_name_full CrystEngComm
_journal_paper_doi 10.1039/D0CE00204F
_journal_year 2020
_chemical_formula_sum 'C23 H18 Cl3 N3 O5'
_chemical_formula_weight 522.75
_space_group_crystal_system monoclinic
_space_group_IT_number 15
_space_group_name_Hall '-C 2yc'
_space_group_name_H-M_alt 'C 1 2/c 1'
_atom_sites_solution_hydrogens geom
_audit_update_record
;
2019-09-06 deposited with the CCDC.	2020-04-30 downloaded from the CCDC.
;
_cell_angle_alpha 90
_cell_angle_beta 123.587(3)
_cell_angle_gamma 90
_cell_formula_units_Z 8
_cell_length_a 30.1704(17)
_cell_length_b 7.7664(4)
_cell_length_c 24.4219(14)
_cell_measurement_reflns_used 3969
_cell_measurement_temperature 200.(2)
_cell_measurement_theta_max 66.4446
_cell_measurement_theta_min 3.5170
_cell_volume 4767.0(5)
_computing_cell_refinement 'SAINT V8.38A (Bruker AXS Inc., 2017)'
_computing_data_reduction 'SAINT V8.38A (Bruker AXS Inc., 2017)'
_computing_molecular_graphics 'shelXle (C.B. Huebschle, rev 882)'
_computing_structure_refinement 'SHELXL-2017/1 (Sheldrick, 2017)'
_computing_structure_solution 'SHELXT 2014/5 (Sheldrick, 2014)'
_diffrn_ambient_temperature 200.(2)
_diffrn_detector_area_resol_mean 7.3910
_diffrn_measured_fraction_theta_full 0.994
_diffrn_measured_fraction_theta_max 0.994
_diffrn_measurement_device_type 'Bruker D8 QUEST'
_diffrn_radiation_type 'Cu K\a'
_diffrn_radiation_wavelength 1.54178
_diffrn_reflns_av_R_equivalents 0.0970
_diffrn_reflns_av_unetI/netI 0.0764
_diffrn_reflns_limit_h_max 34
_diffrn_reflns_limit_h_min -34
_diffrn_reflns_limit_k_max 8
_diffrn_reflns_limit_k_min -9
_diffrn_reflns_limit_l_max 28
_diffrn_reflns_limit_l_min -28
_diffrn_reflns_number 14714
_diffrn_reflns_theta_full 63.68
_diffrn_reflns_theta_max 63.68
_diffrn_reflns_theta_min 3.52
_exptl_absorpt_coefficient_mu 3.833
_exptl_absorpt_correction_T_max 0.68
_exptl_absorpt_correction_T_min 0.37
_exptl_absorpt_correction_type multi-scan
_exptl_absorpt_process_details
;
SADABS-2016/2 - Bruker AXS area detector scaling and absorption correction
;
_exptl_crystal_density_diffrn 1.457
_exptl_crystal_density_method 'not measured'
_exptl_crystal_description plate
_exptl_crystal_F_000 2144
_exptl_crystal_size_max 0.180
_exptl_crystal_size_mid 0.150
_exptl_crystal_size_min 0.110
_refine_diff_density_max 0.298
_refine_diff_density_min -0.308
_refine_ls_extinction_coef 0.00028(5)
_refine_ls_extinction_method 'SHELXL-2017/1 (Sheldrick 2017)'
_refine_ls_goodness_of_fit_ref 1.046
_refine_ls_hydrogen_treatment constr
_refine_ls_matrix_type full
_refine_ls_number_parameters 358
_refine_ls_number_reflns 3888
_refine_ls_number_restraints 134
_refine_ls_restrained_S_all 1.061
_refine_ls_R_factor_all 0.1379
_refine_ls_R_factor_gt 0.0805
_refine_ls_shift/su_max 0.000
_refine_ls_shift/su_mean 0.000
_refine_ls_structure_factor_coef Fsqd
_refine_ls_weighting_details 'w=1/[\s^2^(Fo^2^)+(0.0707P)^2^+14.4042P] where P=(Fo^2^+2Fc^2^)/3'
_refine_ls_weighting_scheme calc
_refine_ls_wR_factor_gt 0.1841
_refine_ls_wR_factor_ref 0.2213
_reflns_number_gt 2147
_reflns_number_total 3888
_reflns_threshold_expression 'I > 2\s(I)'
_cod_data_source_file d0ce00204f2.cif
_cod_data_source_block SC198_MJZ_4_17
_cod_depositor_comments
;
The following automatic conversions were performed:

data item '_exptl_absorpt_correction_type' value 'Multi-Scan' was
changed to 'multi-scan' in accordance with the
/home/data/users/saulius/crontab/automatic-downloads/rss-feeds/RSC/lib/dictionaries/cif_core.dic
dictionary named 'cif_core.dic' version 2.4.2 last updated on
2011-04-26.

Automatic conversion script
Id: cif_fix_values 7556 2019-12-06 15:28:31Z antanas 
;
_cod_database_code 7240432

loop_
_space_group_symop_operation_xyz
'x, y, z'
'-x, y, -z+1/2'
'x+1/2, y+1/2, z'
'-x+1/2, y+1/2, -z+1/2'
'-x, -y, -z'
'x, -y, z-1/2'
'-x+1/2, -y+1/2, -z'
'x+1/2, -y+1/2, z-1/2'

loop_
_atom_site_type_symbol
_atom_site_label
_atom_site_fract_x
_atom_site_fract_y
_atom_site_fract_z
_atom_site_U_iso_or_equiv
_atom_site_adp_type
_atom_site_calc_flag
_atom_site_refinement_flags_adp
_atom_site_refinement_flags_occupancy
_atom_site_refinement_flags_posn
_atom_site_occupancy
_atom_site_disorder_assembly
_atom_site_disorder_group
C C1 0.5951(4) 0.6229(17) 0.3256(5) 0.084(3) Uani d U P D 0.674(15) A 1
H H1 0.573272 0.723208 0.323112 0.101 Uiso calc U P R 0.674(15) A 1
Cl Cl1 0.5677(4) 0.5470(14) 0.2475(4) 0.124(3) Uani d U P D 0.674(15) A 1
Cl Cl2 0.6594(2) 0.6956(8) 0.3588(3) 0.0942(15) Uani d U P D 0.674(15) A 1
Cl Cl3 0.5940(2) 0.4700(12) 0.3765(4) 0.121(2) Uani d U P D 0.674(15) A 1
C C1A 0.5837(9) 0.588(3) 0.3236(9) 0.093(5) Uani d U P D 0.326(15) A 2
H H1A 0.560322 0.665493 0.32978 0.111 Uiso calc U P R 0.326(15) A 2
Cl Cl1A 0.5621(7) 0.5910(17) 0.2416(7) 0.074(3) Uani d U P D 0.326(15) A 2
Cl Cl2A 0.6490(7) 0.655(2) 0.3755(9) 0.157(6) Uani d U P D 0.326(15) A 2
Cl Cl3A 0.5776(6) 0.379(2) 0.3443(9) 0.120(4) Uani d U P D 0.326(15) A 2
C C6 0.7989(17) 0.264(4) 0.6114(17) 0.090(9) Uani d U P D 0.63(8) B 1
H H6A 0.781035 0.197023 0.57058 0.135 Uiso calc U P R 0.63(8) B 1
H H6B 0.814762 0.185122 0.649081 0.135 Uiso calc U P R 0.63(8) B 1
H H6C 0.826806 0.335013 0.614089 0.135 Uiso calc U P R 0.63(8) B 1
C C6A 0.783(3) 0.231(5) 0.598(2) 0.094(14) Uani d U P D 0.37(8) B 2
H H6AA 0.769132 0.122519 0.603066 0.142 Uiso calc U P R 0.37(8) B 2
H H6AB 0.821975 0.232958 0.629025 0.142 Uiso calc U P R 0.37(8) B 2
H H6AC 0.774162 0.241039 0.55315 0.142 Uiso calc U P R 0.37(8) B 2
O O004 0.63080(14) 0.4143(5) 0.56857(18) 0.0541(10) Uani d . . . 1.0 . .
O O1 0.75994(19) 0.3749(6) 0.6123(2) 0.0745(14) Uani d . . D 1.0 . .
O O005 0.51463(15) 0.8790(5) 0.45135(19) 0.0598(11) Uani d . . . 1.0 . .
C C5 0.7424(2) 0.5059(8) 0.5704(3) 0.0586(15) Uani d . . D 1.0 . .
O O006 0.67497(16) 0.9079(6) 0.5571(2) 0.0635(11) Uani d . . . 1.0 . .
O O007 0.75062(18) 0.5139(6) 0.5266(2) 0.0683(12) Uani d . . . 1.0 . .
N N00A 0.55180(18) 0.3698(6) 0.4745(2) 0.0529(12) Uani d . . . 1.0 . .
N N00U 0.5490(3) 0.9816(9) 0.3397(4) 0.095(2) Uani d . . . 1.0 . .
N N009 0.49137(17) 0.5991(6) 0.4134(2) 0.0535(12) Uani d . . . 1.0 . .
C C00B 0.5847(2) 0.4859(8) 0.5188(3) 0.0510(14) Uani d . . . 1.0 . .
C C00C 0.7042(2) 0.6058(7) 0.6358(3) 0.0512(13) Uani d . . . 1.0 . .
C C00D 0.5256(2) 0.7064(7) 0.4591(3) 0.0513(13) Uani d . . . 1.0 . .
C C00E 0.6522(2) 0.4878(8) 0.6749(3) 0.0553(14) Uani d . . . 1.0 . .
H H00E 0.622708 0.421171 0.666868 0.066 Uiso calc U . R 1.0 . .
C C00F 0.5740(2) 0.6592(7) 0.5148(3) 0.0522(14) Uani d . . . 1.0 . .
H H00F 0.597674 0.739532 0.547264 0.063 Uiso calc U . R 1.0 . .
C C00G 0.4654(2) 0.9291(8) 0.3953(3) 0.0559(15) Uani d . . . 1.0 . .
C C00H 0.7366(2) 0.6845(8) 0.6973(3) 0.0550(14) Uani d . . . 1.0 . .
H H00H 0.765521 0.753955 0.70532 0.066 Uiso calc U . R 1.0 . .
C C00I 0.7132(2) 0.6325(8) 0.5830(3) 0.0541(14) Uani d . . . 1.0 . .
C C00J 0.6626(2) 0.5079(7) 0.6274(3) 0.0522(14) Uani d . . . 1.0 . .
C C00K 0.4645(2) 0.9844(8) 0.3407(3) 0.0597(15) Uani d . . . 1.0 . .
C C00L 0.6995(2) 0.7791(8) 0.5475(3) 0.0563(14) Uani d . . . 1.0 . .
H H00L 0.707501 0.791136 0.515147 0.068 Uiso calc U . R 1.0 . .
C C00M 0.5068(2) 0.4344(8) 0.4252(3) 0.0562(14) Uani d . . . 1.0 . .
H H00M 0.482183 0.35346 0.393888 0.067 Uiso calc U . R 1.0 . .
C C00N 0.4211(2) 0.9328(8) 0.3977(3) 0.0604(15) Uani d . . . 1.0 . .
H H00N 0.422915 0.900039 0.436357 0.072 Uiso calc U . R 1.0 . .
C C00P 0.3735(2) 0.9858(8) 0.3419(3) 0.0642(16) Uani d . . . 1.0 . .
H H00P 0.342145 0.988094 0.342269 0.077 Uiso calc U . R 1.0 . .
C C00Q 0.7276(2) 0.6639(8) 0.7463(3) 0.0624(16) Uani d . . . 1.0 . .
H H00Q 0.750538 0.716987 0.787868 0.075 Uiso calc U . R 1.0 . .
C C00R 0.6855(2) 0.5665(8) 0.7347(3) 0.0615(16) Uani d . . . 1.0 . .
H H00R 0.679159 0.553074 0.76845 0.074 Uiso calc U . R 1.0 . .
C C00S 0.5118(3) 0.9803(10) 0.3399(3) 0.0715(18) Uani d . . . 1.0 . .
C C00T 0.3709(3) 1.0350(8) 0.2862(3) 0.0691(18) Uani d . . . 1.0 . .
H H00T 0.337717 1.068915 0.248275 0.083 Uiso calc U . R 1.0 . .
C C00V 0.4156(3) 1.0357(9) 0.2849(3) 0.0707(19) Uani d . . . 1.0 . .
H H00V 0.413621 1.070792 0.246365 0.085 Uiso calc U . R 1.0 . .
C C00W 0.6555(3) 1.0460(9) 0.5098(4) 0.079(2) Uani d . . . 1.0 . .
H H00A 0.672381 1.039385 0.485178 0.118 Uiso calc U . R 1.0 . .
H H00B 0.664164 1.156788 0.532747 0.118 Uiso calc U . R 1.0 . .
H H00C 0.616877 1.035775 0.479339 0.118 Uiso calc U . R 1.0 . .

loop_
_atom_site_aniso_label
_atom_site_aniso_U_11
_atom_site_aniso_U_22
_atom_site_aniso_U_33
_atom_site_aniso_U_12
_atom_site_aniso_U_13
_atom_site_aniso_U_23
C1 0.074(5) 0.101(6) 0.073(4) 0.021(5) 0.038(4) 0.007(4)
Cl1 0.100(4) 0.173(7) 0.082(3) -0.015(5) 0.040(3) -0.034(4)
Cl2 0.077(2) 0.085(3) 0.095(3) -0.0056(17) 0.0310(18) -0.007(2)
Cl3 0.108(3) 0.165(5) 0.116(4) 0.027(3) 0.079(3) 0.045(4)
C1A 0.083(7) 0.112(7) 0.079(5) 0.028(6) 0.042(6) 0.007(6)
Cl1A 0.078(5) 0.064(4) 0.067(4) 0.002(3) 0.032(3) 0.011(3)
Cl2A 0.101(7) 0.138(9) 0.124(8) 0.021(5) -0.004(6) -0.034(7)
Cl3A 0.126(7) 0.135(8) 0.124(8) 0.055(5) 0.085(6) 0.054(6)
C6 0.12(2) 0.087(11) 0.052(11) 0.051(13) 0.040(15) 0.016(11)
C6A 0.11(3) 0.085(15) 0.063(17) 0.061(18) 0.033(19) 0.000(14)
O004 0.045(2) 0.050(2) 0.050(2) 0.0034(17) 0.0152(16) -0.0054(18)
O1 0.098(3) 0.068(3) 0.061(3) 0.035(3) 0.046(2) 0.016(2)
O005 0.053(2) 0.046(2) 0.053(2) 0.0019(18) 0.0117(18) -0.0019(18)
C5 0.056(3) 0.056(4) 0.063(4) 0.007(3) 0.033(3) -0.001(3)
O006 0.067(3) 0.051(2) 0.079(3) 0.006(2) 0.045(2) 0.000(2)
O007 0.085(3) 0.058(3) 0.072(3) 0.014(2) 0.049(2) 0.003(2)
N00A 0.053(3) 0.043(3) 0.051(3) 0.001(2) 0.022(2) -0.002(2)
N00U 0.083(4) 0.105(6) 0.098(5) 0.012(4) 0.051(4) 0.000(4)
N009 0.047(2) 0.046(3) 0.047(2) 0.002(2) 0.013(2) 0.000(2)
C00B 0.043(3) 0.056(4) 0.044(3) -0.001(2) 0.017(2) -0.003(3)
C00C 0.041(3) 0.048(3) 0.053(3) 0.006(2) 0.019(2) -0.002(3)
C00D 0.054(3) 0.041(3) 0.054(3) 0.000(2) 0.026(3) -0.003(3)
C00E 0.050(3) 0.052(4) 0.060(3) 0.002(3) 0.028(3) -0.001(3)
C00F 0.047(3) 0.048(3) 0.051(3) 0.001(2) 0.021(2) -0.004(3)
C00G 0.048(3) 0.046(3) 0.053(3) 0.006(3) 0.014(2) 0.001(3)
C00H 0.043(3) 0.055(4) 0.053(3) 0.000(3) 0.018(2) -0.007(3)
C00I 0.044(3) 0.050(4) 0.058(3) 0.000(2) 0.022(2) -0.006(3)
C00J 0.044(3) 0.045(3) 0.052(3) 0.008(2) 0.017(2) -0.003(3)
C00K 0.058(3) 0.054(4) 0.058(3) 0.011(3) 0.027(3) 0.001(3)
C00L 0.054(3) 0.052(4) 0.066(4) 0.002(3) 0.035(3) 0.000(3)
C00M 0.054(3) 0.046(3) 0.054(3) -0.007(3) 0.020(3) -0.005(3)
C00N 0.061(4) 0.052(4) 0.057(3) -0.001(3) 0.026(3) -0.002(3)
C00P 0.055(3) 0.061(4) 0.067(4) 0.006(3) 0.027(3) -0.003(3)
C00Q 0.052(3) 0.066(4) 0.051(3) 0.006(3) 0.017(3) -0.007(3)
C00R 0.064(4) 0.063(4) 0.053(3) 0.016(3) 0.029(3) 0.002(3)
C00S 0.073(4) 0.073(5) 0.065(4) 0.013(4) 0.037(3) 0.009(3)
C00T 0.057(4) 0.060(4) 0.065(4) 0.013(3) 0.018(3) 0.006(3)
C00V 0.076(4) 0.070(5) 0.051(3) 0.017(4) 0.025(3) 0.007(3)
C00W 0.087(5) 0.059(4) 0.094(5) 0.014(4) 0.052(4) 0.012(4)

loop_
_atom_type_symbol
_atom_type_description
_atom_type_scat_dispersion_real
_atom_type_scat_dispersion_imag
_atom_type_scat_source
C C 0.0181 0.0091 'International Tables Vol C Tables 4.2.6.8 and 6.1.1.4'
H H 0.0000 0.0000 'International Tables Vol C Tables 4.2.6.8 and 6.1.1.4'
Cl Cl 0.3639 0.7018 'International Tables Vol C Tables 4.2.6.8 and 6.1.1.4'
N N 0.0311 0.0180 'International Tables Vol C Tables 4.2.6.8 and 6.1.1.4'
O O 0.0492 0.0322 'International Tables Vol C Tables 4.2.6.8 and 6.1.1.4'

loop_
_geom_angle_atom_site_label_1
_geom_angle_atom_site_label_2
_geom_angle_atom_site_label_3
_geom_angle_site_symmetry_1
_geom_angle_site_symmetry_3
_geom_angle
_geom_angle_publ_flag
Cl1 C1 Cl3 . . 112.0(8) ?
Cl1 C1 Cl2 . . 111.0(8) ?
Cl3 C1 Cl2 . . 110.4(6) ?
Cl1 C1 H1 . . 107.7 ?
Cl3 C1 H1 . . 107.7 ?
Cl2 C1 H1 . . 107.7 ?
Cl1A C1A Cl2A . . 113.0(14) ?
Cl1A C1A Cl3A . . 108.4(12) ?
Cl2A C1A Cl3A . . 109.2(12) ?
Cl1A C1A H1A . . 108.7 ?
Cl2A C1A H1A . . 108.7 ?
Cl3A C1A H1A . . 108.7 ?
O1 C6 H6A . . 109.5 ?
O1 C6 H6B . . 109.5 ?
H6A C6 H6B . . 109.5 ?
O1 C6 H6C . . 109.5 ?
H6A C6 H6C . . 109.5 ?
H6B C6 H6C . . 109.5 ?
O1 C6A H6AA . . 109.5 ?
O1 C6A H6AB . . 109.5 ?
H6AA C6A H6AB . . 109.5 ?
O1 C6A H6AC . . 109.5 ?
H6AA C6A H6AC . . 109.5 ?
H6AB C6A H6AC . . 109.5 ?
C00B O004 C00J . . 118.8(4) ?
C5 O1 C6A . . 116.3(14) ?
C5 O1 C6 . . 114.8(9) ?
C00D O005 C00G . . 116.7(4) ?
O007 C5 O1 . . 121.7(6) ?
O007 C5 C00I . . 125.9(6) ?
O1 C5 C00I . . 112.4(5) ?
C00L O006 C00W . . 115.8(5) ?
C00M N00A C00B . . 114.3(5) ?
C00D N009 C00M . . 114.0(5) ?
N00A C00B O004 . . 112.4(5) ?
N00A C00B C00F . . 124.3(5) ?
O004 C00B C00F . . 123.2(5) ?
C00J C00C C00H . . 115.9(6) ?
C00J C00C C00I . . 122.6(5) ?
C00H C00C C00I . . 121.4(5) ?
N009 C00D O005 . . 119.1(5) ?
N009 C00D C00F . . 124.9(5) ?
O005 C00D C00F . . 116.0(5) ?
C00J C00E C00R . . 118.2(6) ?
C00J C00E H00E . . 120.9 ?
C00R C00E H00E . . 120.9 ?
C00B C00F C00D . . 114.1(5) ?
C00B C00F H00F . . 123.0 ?
C00D C00F H00F . . 123.0 ?
C00N C00G C00K . . 122.3(5) ?
C00N C00G O005 . . 119.6(6) ?
C00K C00G O005 . . 118.0(6) ?
C00Q C00H C00C . . 121.8(6) ?
C00Q C00H H00H . . 119.1 ?
C00C C00H H00H . . 119.1 ?
C00L C00I C5 . . 115.9(6) ?
C00L C00I C00C . . 122.9(6) ?
C5 C00I C00C . . 121.0(5) ?
C00E C00J C00C . . 123.5(5) ?
C00E C00J O004 . . 117.3(5) ?
C00C C00J O004 . . 119.0(5) ?
C00G C00K C00V . . 118.2(6) ?
C00G C00K C00S . . 121.0(6) ?
C00V C00K C00S . . 120.7(6) ?
O006 C00L C00I . . 121.3(6) ?
O006 C00L H00L . . 119.3 ?
C00I C00L H00L . . 119.3 ?
N00A C00M N009 . . 128.4(5) ?
N00A C00M H00M . . 115.8 ?
N009 C00M H00M . . 115.8 ?
C00G C00N C00P . . 118.0(6) ?
C00G C00N H00N . . 121.0 ?
C00P C00N H00N . . 121.0 ?
C00T C00P C00N . . 121.1(6) ?
C00T C00P H00P . . 119.5 ?
C00N C00P H00P . . 119.5 ?
C00R C00Q C00H . . 119.5(6) ?
C00R C00Q H00Q . . 120.3 ?
C00H C00Q H00Q . . 120.3 ?
C00Q C00R C00E . . 121.1(6) ?
C00Q C00R H00R . . 119.5 ?
C00E C00R H00R . . 119.5 ?
N00U C00S C00K . . 178.2(9) ?
C00V C00T C00P . . 120.5(6) ?
C00V C00T H00T . . 119.8 ?
C00P C00T H00T . . 119.8 ?
C00T C00V C00K . . 119.9(6) ?
C00T C00V H00V . . 120.1 ?
C00K C00V H00V . . 120.1 ?
O006 C00W H00A . . 109.5 ?
O006 C00W H00B . . 109.5 ?
H00A C00W H00B . . 109.5 ?
O006 C00W H00C . . 109.5 ?
H00A C00W H00C . . 109.5 ?
H00B C00W H00C . . 109.5 ?

loop_
_geom_bond_atom_site_label_1
_geom_bond_atom_site_label_2
_geom_bond_site_symmetry_2
_geom_bond_distance
_geom_bond_publ_flag
C1 Cl1 . 1.710(10) ?
C1 Cl3 . 1.733(10) ?
C1 Cl2 . 1.733(9) ?
C1 H1 . 1.0 ?
C1A Cl1A . 1.730(14) ?
C1A Cl2A . 1.730(14) ?
C1A Cl3A . 1.736(14) ?
C1A H1A . 1.0 ?
C6 O1 . 1.467(13) ?
C6 H6A . 0.98 ?
C6 H6B . 0.98 ?
C6 H6C . 0.98 ?
C6A O1 . 1.458(16) ?
C6A H6AA . 0.98 ?
C6A H6AB . 0.98 ?
C6A H6AC . 0.98 ?
O004 C00B . 1.361(6) ?
O004 C00J . 1.410(6) ?
O1 C5 . 1.328(7) ?
O005 C00D . 1.369(7) ?
O005 C00G . 1.408(6) ?
C5 O007 . 1.225(7) ?
C5 C00I . 1.463(8) ?
O006 C00L . 1.340(7) ?
O006 C00W . 1.442(8) ?
N00A C00M . 1.318(7) ?
N00A C00B . 1.334(7) ?
N00U C00S . 1.126(9) ?
N009 C00D . 1.316(7) ?
N009 C00M . 1.337(7) ?
C00B C00F . 1.375(8) ?
C00C C00J . 1.383(8) ?
C00C C00H . 1.399(7) ?
C00C C00I . 1.471(8) ?
C00D C00F . 1.384(7) ?
C00E C00J . 1.369(8) ?
C00E C00R . 1.375(8) ?
C00E H00E . 0.95 ?
C00F H00F . 0.95 ?
C00G C00N . 1.371(8) ?
C00G C00K . 1.386(9) ?
C00H C00Q . 1.374(9) ?
C00H H00H . 0.95 ?
C00I C00L . 1.350(8) ?
C00K C00V . 1.402(8) ?
C00K C00S . 1.438(9) ?
C00L H00L . 0.95 ?
C00M H00M . 0.95 ?
C00N C00P . 1.387(8) ?
C00N H00N . 0.95 ?
C00P C00T . 1.372(9) ?
C00P H00P . 0.95 ?
C00Q C00R . 1.368(9) ?
C00Q H00Q . 0.95 ?
C00R H00R . 0.95 ?
C00T C00V . 1.369(9) ?
C00T H00T . 0.95 ?
C00V H00V . 0.95 ?
C00W H00A . 0.98 ?
C00W H00B . 0.98 ?
C00W H00C . 0.98 ?

loop_
_geom_torsion_atom_site_label_1
_geom_torsion_atom_site_label_2
_geom_torsion_atom_site_label_3
_geom_torsion_atom_site_label_4
_geom_torsion_site_symmetry_1
_geom_torsion_site_symmetry_2
_geom_torsion_site_symmetry_3
_geom_torsion_site_symmetry_4
_geom_torsion
_geom_torsion_publ_flag
C6A O1 C5 O007 . . . . -8.(4) ?
C6 O1 C5 O007 . . . . 13.(2) ?
C6A O1 C5 C00I . . . . 172.(4) ?
C6 O1 C5 C00I . . . . -167.(2) ?
C00M N00A C00B O004 . . . . -179.4(5) ?
C00M N00A C00B C00F . . . . -0.3(9) ?
C00J O004 C00B N00A . . . . -162.5(5) ?
C00J O004 C00B C00F . . . . 18.4(8) ?
C00M N009 C00D O005 . . . . 178.1(5) ?
C00M N009 C00D C00F . . . . 0.9(9) ?
C00G O005 C00D N009 . . . . 3.0(8) ?
C00G O005 C00D C00F . . . . -179.5(5) ?
N00A C00B C00F C00D . . . . -1.1(9) ?
O004 C00B C00F C00D . . . . 177.9(5) ?
N009 C00D C00F C00B . . . . 0.8(9) ?
O005 C00D C00F C00B . . . . -176.6(5) ?
C00D O005 C00G C00N . . . . 87.0(7) ?
C00D O005 C00G C00K . . . . -97.4(7) ?
C00J C00C C00H C00Q . . . . 0.6(8) ?
C00I C00C C00H C00Q . . . . 178.3(6) ?
O007 C5 C00I C00L . . . . -7.7(9) ?
O1 C5 C00I C00L . . . . 172.4(5) ?
O007 C5 C00I C00C . . . . 177.9(6) ?
O1 C5 C00I C00C . . . . -2.0(8) ?
C00J C00C C00I C00L . . . . 101.9(7) ?
C00H C00C C00I C00L . . . . -75.6(7) ?
C00J C00C C00I C5 . . . . -84.1(7) ?
C00H C00C C00I C5 . . . . 98.4(7) ?
C00R C00E C00J C00C . . . . -1.3(9) ?
C00R C00E C00J O004 . . . . 174.6(5) ?
C00H C00C C00J C00E . . . . 0.6(8) ?
C00I C00C C00J C00E . . . . -177.0(5) ?
C00H C00C C00J O004 . . . . -175.2(5) ?
C00I C00C C00J O004 . . . . 7.2(8) ?
C00B O004 C00J C00E . . . . 88.6(7) ?
C00B O004 C00J C00C . . . . -95.3(6) ?
C00N C00G C00K C00V . . . . -4.0(10) ?
O005 C00G C00K C00V . . . . -179.5(5) ?
C00N C00G C00K C00S . . . . 179.4(6) ?
O005 C00G C00K C00S . . . . 3.9(9) ?
C00W O006 C00L C00I . . . . -171.1(6) ?
C5 C00I C00L O006 . . . . -176.7(5) ?
C00C C00I C00L O006 . . . . -2.5(9) ?
C00B N00A C00M N009 . . . . 2.4(10) ?
C00D N009 C00M N00A . . . . -2.7(10) ?
C00K C00G C00N C00P . . . . 3.4(10) ?
O005 C00G C00N C00P . . . . 178.8(5) ?
C00G C00N C00P C00T . . . . -0.7(10) ?
C00C C00H C00Q C00R . . . . -1.1(9) ?
C00H C00Q C00R C00E . . . . 0.5(9) ?
C00J C00E C00R C00Q . . . . 0.7(9) ?
C00N C00P C00T C00V . . . . -1.2(11) ?
C00P C00T C00V C00K . . . . 0.5(11) ?
C00G C00K C00V C00T . . . . 1.9(10) ?
C00S C00K C00V C00T . . . . 178.6(7) ?
